data_1506152
loop_
_publ_author_name
'Wang, Xiao-Ning'
'Yin, Sheng'
'Fan, Cheng-Qi'
'Wang, Fang-Dao'
'Lin, Li-Ping'
'Ding, Jian'
'Yue, Jian-Min'

_publ_section_title
;
 Turrapubesins A and B, first examples of halogenated and
 maleimide-bearing limonoids in nature from Turraea pubescens.
;
_journal_issue 17
_journal_name_full 'Organic letters'
_journal_page_first 3845
_journal_page_last 3848
_journal_paper_doi 10.1021/ol061466a
_journal_volume 8
_journal_year 2006
_chemical_absolute_configuration ad
_chemical_formula_sum 'C31 H39 Cl O9'
_chemical_formula_weight 591.07
_chemical_melting_point 454
_chemical_name_common 'Turrapubesin A'
_chemical_name_systematic
; 
 ? 
;
_space_group_IT_number 4
_symmetry_cell_setting monoclinic
_symmetry_space_group_name_Hall 'P 2yb'
_symmetry_space_group_name_H-M 'P 1 21 1'
_atom_sites_solution_hydrogens geom
_atom_sites_solution_primary direct
_atom_sites_solution_secondary difmap
_audit_creation_method SHELXL-97
_cell_angle_alpha 90.00
_cell_angle_beta 108.7020(10)
_cell_angle_gamma 90.00
_cell_formula_units_Z 2
_cell_length_a 10.5361(10)
_cell_length_b 11.1344(10)
_cell_length_c 13.6933(12)
_cell_measurement_reflns_used 3217
_cell_measurement_temperature 293(2)
_cell_measurement_theta_max 52.000
_cell_measurement_theta_min 4.821
_cell_volume 1521.6(2)
_computing_cell_refinement 'Bruker SMART'
_computing_data_collection 'Bruker SMART'
_computing_data_reduction 'Bruker SHELXTL'
_computing_molecular_graphics 'Bruker SHELXTL'
_computing_publication_material 'Bruker SHELXTL'
_computing_structure_refinement 'SHELXL-97 (Sheldrick, 1997)'
_computing_structure_solution 'SHELXS-97 (Sheldrick, 1990)'
_diffrn_ambient_temperature 293(2)
_diffrn_measured_fraction_theta_full 0.998
_diffrn_measured_fraction_theta_max 0.998
_diffrn_measurement_device_type 'CCD area detector'
_diffrn_measurement_method 'phi and omega scans'
_diffrn_radiation_monochromator graphite
_diffrn_radiation_source 'fine-focus sealed tube'
_diffrn_radiation_type MoK\a
_diffrn_radiation_wavelength 0.71073
_diffrn_reflns_av_R_equivalents 0.0473
_diffrn_reflns_av_sigmaI/netI 0.0490
_diffrn_reflns_limit_h_max 13
_diffrn_reflns_limit_h_min -11
_diffrn_reflns_limit_k_max 11
_diffrn_reflns_limit_k_min -13
_diffrn_reflns_limit_l_max 17
_diffrn_reflns_limit_l_min -17
_diffrn_reflns_number 8668
_diffrn_reflns_theta_full 26.49
_diffrn_reflns_theta_max 26.49
_diffrn_reflns_theta_min 2.04
_exptl_absorpt_coefficient_mu 0.178
_exptl_absorpt_correction_T_max 1.0000
_exptl_absorpt_correction_T_min 0.7689
_exptl_absorpt_correction_type empirical
_exptl_crystal_colour colorless
_exptl_crystal_density_diffrn 1.290
_exptl_crystal_density_method 'not measured'
_exptl_crystal_description prismatic
_exptl_crystal_F_000 628
_exptl_crystal_preparation methanol
_exptl_crystal_size_max 0.506
_exptl_crystal_size_mid 0.485
_exptl_crystal_size_min 0.347
_refine_diff_density_max 0.657
_refine_diff_density_min -0.542
_refine_diff_density_rms 0.046
_refine_ls_abs_structure_details 'Flack H D (1983), Acta Cryst. A39, 876-881'
_refine_ls_abs_structure_Flack 0.04(13)
_refine_ls_extinction_coef 0.008(3)
_refine_ls_extinction_expression Fc^*^=kFc[1+0.001xFc^2^\l^3^/sin(2\q)]^-1/4^
_refine_ls_extinction_method SHELXL
_refine_ls_goodness_of_fit_ref 1.030
_refine_ls_hydrogen_treatment mixed
_refine_ls_matrix_type full
_refine_ls_number_parameters 382
_refine_ls_number_reflns 5363
_refine_ls_number_restraints 1
_refine_ls_restrained_S_all 1.030
_refine_ls_R_factor_all 0.0703
_refine_ls_R_factor_gt 0.0585
_refine_ls_shift/su_max 0.094
_refine_ls_shift/su_mean 0.008
_refine_ls_structure_factor_coef Fsqd
_refine_ls_weighting_details 'calc w=1/[\s^2^(Fo^2^)+(0.1047P)^2^+0.0000P] where P=(Fo^2^+2Fc^2^)/3'
_refine_ls_weighting_scheme calc
_refine_ls_wR_factor_gt 0.1598
_refine_ls_wR_factor_ref 0.1680
_reflns_number_gt 4073
_reflns_number_total 5363
_reflns_threshold_expression >2sigma(I)
_cod_data_source_file ol061466asi20060615_013213.cif
_cod_data_source_block cd26176
_cod_depositor_comments
;
The following automatic conversions were performed:

'_symmetry_cell_setting' value 'Monoclinic' changed to 'monoclinic'
according to /home/saulius/struct/CIF-dictionaries/cif_core.dic
dictionary named 'cif_core.dic' version 2.4.1 from 2010-06-29.

Automatic conversion script
Id: cif_fix_values 1715 2011-07-08 13:25:40Z adriana 
;
_cod_original_sg_symbol_H-M P2(1)
_cod_database_code 1506152

loop_
_symmetry_equiv_pos_as_xyz
'x, y, z'
'-x, y+1/2, -z'

loop_
_atom_site_label
_atom_site_type_symbol
_atom_site_fract_x
_atom_site_fract_y
_atom_site_fract_z
_atom_site_U_iso_or_equiv
_atom_site_adp_type
_atom_site_occupancy
_atom_site_symmetry_multiplicity
_atom_site_calc_flag
_atom_site_refinement_flags
Cl1 Cl 0.3613(2) 0.2893(4) 0.18126(13) 0.1332(19) Uani 1 1 d .
O1 O 0.0231(4) -0.0825(3) 0.6154(3) 0.0951(10) Uani 1 1 d .
O2 O 0.0203(3) 0.4522(2) 0.1923(2) 0.0750(8) Uani 1 1 d .
O3 O -0.4867(4) 0.0726(5) -0.0678(4) 0.1038(16) Uani 1 1 d .
O4 O 0.5636(4) 0.1012(5) 0.4413(3) 0.1042(15) Uani 1 1 d .
O5 O 0.4748(3) -0.0800(4) 0.3992(2) 0.0834(9) Uani 1 1 d .
O6 O 0.1389(2) -0.11284(18) 0.29829(15) 0.0479(5) Uani 1 1 d .
O7 O 0.2333(4) -0.1920(3) 0.1888(3) 0.0990(11) Uani 1 1 d .
O8 O -0.0881(2) -0.07815(19) 0.14260(15) 0.0448(5) Uani 1 1 d .
O9 O -0.1791(3) -0.1385(3) 0.2618(2) 0.0820(9) Uani 1 1 d .
C1 C 0.0565(3) 0.1171(3) 0.4259(2) 0.0501(8) Uani 1 1 d .
H1 H 0.0005 0.1694 0.3784 0.060 Uiso 1 1 calc R
C2 C 0.0014(4) 0.0536(4) 0.4832(3) 0.0586(9) Uani 1 1 d .
H2 H -0.0904 0.0599 0.4710 0.070 Uiso 1 1 calc R
C3 C 0.0784(4) -0.0250(3) 0.5637(3) 0.0607(10) Uani 1 1 d .
C4 C 0.2290(4) -0.0303(3) 0.5904(2) 0.0545(8) Uani 1 1 d .
C5 C 0.2762(3) 0.0062(3) 0.4974(2) 0.0466(7) Uani 1 1 d .
H5 H 0.2592 -0.0639 0.4516 0.056 Uiso 1 1 calc R
C6 C 0.4290(4) 0.0242(4) 0.5344(3) 0.0665(10) Uani 1 1 d .
H6A H 0.4484 0.1004 0.5704 0.080 Uiso 1 1 calc R
H6B H 0.4689 -0.0382 0.5842 0.080 Uiso 1 1 calc R
C7 C 0.4969(4) 0.0229(6) 0.4537(3) 0.0791(13) Uani 1 1 d .
C8 C 0.1663(3) 0.2193(3) 0.2525(2) 0.0469(7) Uani 1 1 d .
C9 C 0.2035(3) 0.1030(3) 0.3143(2) 0.0409(6) Uani 1 1 d .
H9 H 0.2975 0.0874 0.3210 0.049 Uiso 1 1 calc R
C10 C 0.1982(3) 0.1135(3) 0.4295(2) 0.0434(7) Uani 1 1 d .
C11 C 0.1218(3) 0.0007(2) 0.2458(2) 0.0389(6) Uani 1 1 d .
H11 H 0.1551 -0.0085 0.1870 0.047 Uiso 1 1 calc R
C12 C -0.0270(3) 0.0248(3) 0.20278(19) 0.0381(6) Uani 1 1 d .
H12 H -0.0639 0.0366 0.2593 0.046 Uiso 1 1 calc R
C13 C -0.0540(3) 0.1347(3) 0.1338(2) 0.0393(6) Uani 1 1 d .
C14 C 0.0473(3) 0.2329(3) 0.1798(2) 0.0462(7) Uani 1 1 d .
C15 C -0.0115(4) 0.3505(3) 0.1273(3) 0.0598(9) Uani 1 1 d .
H15 H 0.0231 0.3640 0.0697 0.072 Uiso 1 1 calc R
C16 C -0.1618(4) 0.3268(4) 0.0827(3) 0.0685(11) Uani 1 1 d .
H16A H -0.1899 0.3271 0.0079 0.082 Uiso 1 1 calc R
H16B H -0.2116 0.3883 0.1051 0.082 Uiso 1 1 calc R
C17 C -0.1872(3) 0.2027(3) 0.1226(2) 0.0548(9) Uani 1 1 d .
H17 H -0.1923 0.2144 0.1922 0.066 Uiso 1 1 calc R
C18 C -0.0432(3) 0.1052(3) 0.0266(2) 0.0469(7) Uani 1 1 d .
H18A H 0.0416 0.0678 0.0346 0.070 Uiso 1 1 calc R
H18B H -0.0503 0.1779 -0.0124 0.070 Uiso 1 1 calc R
H18C H -0.1142 0.0515 -0.0091 0.070 Uiso 1 1 calc R
C19 C 0.2555(4) 0.2355(4) 0.4765(3) 0.0661(10) Uani 1 1 d .
H19A H 0.2031 0.2992 0.4358 0.099 Uiso 1 1 calc R
H19B H 0.3467 0.2425 0.4773 0.099 Uiso 1 1 calc R
H19C H 0.2525 0.2407 0.5457 0.099 Uiso 1 1 calc R
C20 C -0.3136(4) 0.1410(4) 0.0606(3) 0.0672(11) Uani 1 1 d .
C21 C -0.3750(4) 0.1413(5) -0.0399(3) 0.0917(15) Uani 1 1 d .
H21 H -0.3448 0.1842 -0.0865 0.110 Uiso 1 1 calc R
C22 C -0.3904(5) 0.0664(8) 0.0992(5) 0.116(3) Uani 1 1 d .
H22 H -0.3713 0.0466 0.1684 0.123 Uiso 1 1 calc R
C23 C -0.4934(5) 0.0278(8) 0.0250(7) 0.117(3) Uani 1 1 d .
H23 H -0.5605 -0.0217 0.0327 0.126 Uiso 1 1 calc R
C28 C 0.2753(6) -0.1587(5) 0.6211(4) 0.0945(16) Uani 1 1 d .
H28A H 0.2394 -0.1859 0.6734 0.122 Uiso 1 1 calc R
H28B H 0.3714 -0.1610 0.6473 0.122 Uiso 1 1 calc R
H28C H 0.2442 -0.2101 0.5618 0.122 Uiso 1 1 calc R
C29 C 0.2826(5) 0.0517(5) 0.6868(3) 0.0866(14) Uani 1 1 d .
H29A H 0.2448 0.1306 0.6709 0.130 Uiso 1 1 calc R
H29B H 0.3785 0.0567 0.7062 0.130 Uiso 1 1 calc R
H29C H 0.2577 0.0185 0.7427 0.130 Uiso 1 1 calc R
C30 C 0.2752(4) 0.3125(4) 0.2700(4) 0.0834(13) Uani 1 1 d .
H30A H 0.3368 0.3060 0.3398 0.100 Uiso 1 1 calc R
H30B H 0.2362 0.3923 0.2612 0.100 Uiso 1 1 calc R
C31 C 0.5376(6) -0.0837(7) 0.3194(4) 0.115(3) Uani 1 1 d .
H31A H 0.4853 -0.0378 0.2610 0.128 Uiso 1 1 calc R
H31B H 0.5431 -0.1655 0.2989 0.128 Uiso 1 1 calc R
H31C H 0.6261 -0.0503 0.3454 0.128 Uiso 1 1 calc R
C32 C 0.1926(4) -0.2022(4) 0.2611(3) 0.0669(10) Uani 1 1 d .
C33 C 0.1992(7) -0.3137(4) 0.3213(4) 0.106(2) Uani 1 1 d .
H33A H 0.2172 -0.3806 0.2835 0.129 Uiso 1 1 calc R
H33B H 0.1152 -0.3260 0.3333 0.129 Uiso 1 1 calc R
H33C H 0.2695 -0.3068 0.3862 0.129 Uiso 1 1 calc R
C34 C -0.1604(4) -0.1537(4) 0.1813(3) 0.0600(9) Uani 1 1 d .
C35 C -0.2121(6) -0.2558(5) 0.1093(4) 0.0975(17) Uani 1 1 d .
H35A H -0.1457 -0.3181 0.1229 0.126 Uiso 1 1 calc R
H35B H -0.2315 -0.2284 0.0395 0.126 Uiso 1 1 calc R
H35C H -0.2924 -0.2866 0.1188 0.126 Uiso 1 1 calc R
H3 H 0.008(5) 0.443(5) 0.257(4) 0.103(17) Uiso 1 1 d .

loop_
_atom_site_aniso_label
_atom_site_aniso_U_11
_atom_site_aniso_U_22
_atom_site_aniso_U_33
_atom_site_aniso_U_23
_atom_site_aniso_U_13
_atom_site_aniso_U_12
Cl1 0.1001(17) 0.256(5) 0.0938(10) -0.0287(18) 0.0554(11) -0.107(3)
O1 0.115(2) 0.097(2) 0.092(2) 0.0164(19) 0.059(2) -0.024(2)
O2 0.120(2) 0.0350(14) 0.0684(17) -0.0028(13) 0.0277(16) -0.0013(14)
O3 0.077(2) 0.132(4) 0.116(3) 0.002(3) -0.017(2) 0.000(2)
O4 0.088(2) 0.135(4) 0.113(3) 0.020(3) 0.024(2) -0.046(3)
O5 0.0784(19) 0.100(2) 0.0826(19) 0.024(2) 0.0413(16) 0.0225(18)
O6 0.0618(13) 0.0366(11) 0.0385(10) 0.0006(9) 0.0064(9) -0.0025(9)
O7 0.133(3) 0.081(2) 0.088(2) -0.0112(18) 0.042(2) 0.042(2)
O8 0.0522(12) 0.0430(12) 0.0369(10) -0.0018(9) 0.0111(9) -0.0114(9)
O9 0.101(2) 0.092(2) 0.0651(16) -0.0097(16) 0.0439(15) -0.0422(17)
C1 0.0561(19) 0.0530(19) 0.0388(15) -0.0109(15) 0.0116(13) 0.0071(15)
C2 0.0559(19) 0.073(2) 0.0514(18) -0.0093(18) 0.0230(15) -0.0024(17)
C3 0.082(3) 0.060(2) 0.0479(18) -0.0071(18) 0.0306(18) -0.0088(19)
C4 0.080(2) 0.0479(19) 0.0353(15) 0.0048(14) 0.0178(15) -0.0014(17)
C5 0.0501(18) 0.0510(19) 0.0363(14) -0.0008(14) 0.0103(13) 0.0012(14)
C6 0.060(2) 0.082(3) 0.0490(18) 0.006(2) 0.0054(16) 0.002(2)
C7 0.040(2) 0.118(4) 0.069(2) 0.026(3) 0.0034(17) -0.007(2)
C8 0.0552(19) 0.0410(18) 0.0423(15) 0.0009(14) 0.0126(14) -0.0096(14)
C9 0.0403(15) 0.0411(16) 0.0395(14) 0.0005(13) 0.0105(11) -0.0093(12)
C10 0.0492(16) 0.0383(16) 0.0376(14) -0.0016(13) 0.0068(12) -0.0045(13)
C11 0.0459(16) 0.0341(16) 0.0360(14) 0.0028(12) 0.0124(12) 0.0035(12)
C12 0.0414(15) 0.0425(16) 0.0298(12) -0.0047(12) 0.0105(11) -0.0066(13)
C13 0.0425(15) 0.0439(17) 0.0304(13) -0.0017(12) 0.0100(11) 0.0027(12)
C14 0.065(2) 0.0408(17) 0.0342(14) -0.0001(13) 0.0181(14) -0.0038(14)
C15 0.094(3) 0.0406(18) 0.0447(17) 0.0035(15) 0.0221(17) 0.0063(18)
C16 0.088(3) 0.057(2) 0.0499(19) 0.0008(18) 0.0079(18) 0.022(2)
C17 0.058(2) 0.067(2) 0.0374(15) 0.0036(16) 0.0131(14) 0.0229(17)
C18 0.0640(19) 0.0431(17) 0.0342(14) 0.0007(14) 0.0166(13) 0.0031(15)
C19 0.087(3) 0.056(2) 0.0450(17) -0.0095(17) 0.0072(17) -0.0150(19)
C20 0.047(2) 0.084(3) 0.065(2) 0.009(2) 0.0115(17) 0.0173(18)
C21 0.064(3) 0.124(4) 0.067(3) 0.001(3) -0.007(2) -0.013(3)
C22 0.059(3) 0.150(8) 0.117(4) 0.071(5) 0.012(3) -0.019(4)
C23 0.054(3) 0.168(7) 0.182(7) 0.072(6) -0.014(4) -0.030(3)
C28 0.133(4) 0.081(3) 0.079(3) 0.044(3) 0.047(3) 0.021(3)
C29 0.117(4) 0.101(4) 0.0354(17) -0.010(2) 0.016(2) -0.024(3)
C30 0.080(3) 0.070(3) 0.090(3) 0.020(2) 0.011(2) -0.025(2)
C31 0.109(4) 0.189(7) 0.104(4) 0.057(5) 0.071(3) 0.059(5)
C32 0.081(3) 0.048(2) 0.054(2) -0.0118(18) -0.0024(19) 0.0125(19)
C33 0.153(5) 0.041(2) 0.092(3) 0.000(2) -0.005(3) 0.014(3)
C34 0.062(2) 0.064(2) 0.0512(19) -0.0003(18) 0.0147(16) -0.0215(18)
C35 0.135(4) 0.087(3) 0.070(3) -0.019(2) 0.033(3) -0.064(3)

loop_
_atom_type_symbol
_atom_type_description
_atom_type_scat_dispersion_real
_atom_type_scat_dispersion_imag
_atom_type_scat_source
C C 0.0033 0.0016 'International Tables Vol C Tables 4.2.6.8 and 6.1.1.4'
H H 0.0000 0.0000 'International Tables Vol C Tables 4.2.6.8 and 6.1.1.4'
O O 0.0106 0.0060 'International Tables Vol C Tables 4.2.6.8 and 6.1.1.4'
Cl Cl 0.1484 0.1585 'International Tables Vol C Tables 4.2.6.8 and 6.1.1.4'

loop_
_geom_angle_atom_site_label_1
_geom_angle_atom_site_label_2
_geom_angle_atom_site_label_3
_geom_angle
C15 O2 H3 116(4)
C21 O3 C23 103.9(4)
C7 O5 C31 113.7(5)
C32 O6 C11 117.9(3)
C34 O8 C12 118.4(2)
C2 C1 C10 126.7(3)
C2 C1 H1 116.7
C10 C1 H1 116.7
C1 C2 C3 122.3(3)
C1 C2 H2 118.9
C3 C2 H2 118.9
O1 C3 C2 120.2(4)
O1 C3 C4 119.7(4)
C2 C3 C4 120.0(3)
C3 C4 C28 108.8(3)
C3 C4 C29 104.5(3)
C28 C4 C29 108.6(4)
C3 C4 C5 112.2(3)
C28 C4 C5 108.1(3)
C29 C4 C5 114.5(3)
C6 C5 C4 109.8(3)
C6 C5 C10 112.9(3)
C4 C5 C10 115.8(3)
C6 C5 H5 105.8
C4 C5 H5 105.8
C10 C5 H5 105.8
C7 C6 C5 116.9(3)
C7 C6 H6A 108.1
C5 C6 H6A 108.1
C7 C6 H6B 108.1
C5 C6 H6B 108.1
H6A C6 H6B 107.3
O4 C7 O5 124.2(5)
O4 C7 C6 123.6(6)
O5 C7 C6 112.2(4)
C14 C8 C30 121.6(3)
C14 C8 C9 121.5(3)
C30 C8 C9 116.6(3)
C8 C9 C11 107.1(2)
C8 C9 C10 113.6(2)
C11 C9 C10 117.5(2)
C8 C9 H9 105.9
C11 C9 H9 105.9
C10 C9 H9 105.9
C1 C10 C19 104.3(3)
C1 C10 C5 111.8(3)
C19 C10 C5 111.2(2)
C1 C10 C9 108.9(2)
C19 C10 C9 110.1(3)
C5 C10 C9 110.5(2)
O6 C11 C12 107.4(2)
O6 C11 C9 112.8(2)
C12 C11 C9 114.3(2)
O6 C11 H11 107.4
C12 C11 H11 107.4
C9 C11 H11 107.4
O8 C12 C11 107.4(2)
O8 C12 C13 109.05(19)
C11 C12 C13 110.4(2)
O8 C12 H12 110.0
C11 C12 H12 110.0
C13 C12 H12 110.0
C12 C13 C14 110.9(2)
C12 C13 C18 111.4(2)
C14 C13 C18 107.0(2)
C12 C13 C17 115.9(2)
C14 C13 C17 100.5(3)
C18 C13 C17 110.4(2)
C8 C14 C13 126.5(3)
C8 C14 C15 126.2(3)
C13 C14 C15 107.3(3)
O2 C15 C14 114.4(3)
O2 C15 C16 113.4(3)
C14 C15 C16 104.6(3)
O2 C15 H15 108.1
C14 C15 H15 108.1
C16 C15 H15 108.1
C15 C16 C17 106.8(3)
C15 C16 H16A 110.4
C17 C16 H16A 110.4
C15 C16 H16B 110.4
C17 C16 H16B 110.4
H16A C16 H16B 108.6
C20 C17 C16 115.8(3)
C20 C17 C13 116.2(3)
C16 C17 C13 102.6(3)
C20 C17 H17 107.2
C16 C17 H17 107.2
C13 C17 H17 107.2
C13 C18 H18A 109.5
C13 C18 H18B 109.5
H18A C18 H18B 109.5
C13 C18 H18C 109.5
H18A C18 H18C 109.5
H18B C18 H18C 109.5
C10 C19 H19A 109.5
C10 C19 H19B 109.5
H19A C19 H19B 109.5
C10 C19 H19C 109.5
H19A C19 H19C 109.5
H19B C19 H19C 109.5
C21 C20 C22 104.5(5)
C21 C20 C17 129.7(4)
C22 C20 C17 125.8(4)
C20 C21 O3 112.6(5)
C20 C21 H21 123.7
O3 C21 H21 123.7
C23 C22 C20 110.2(6)
C23 C22 H22 124.9
C20 C22 H22 124.9
C22 C23 O3 108.8(5)
C22 C23 H23 125.6
O3 C23 H23 125.6
C4 C28 H28A 109.5
C4 C28 H28B 109.5
H28A C28 H28B 109.5
C4 C28 H28C 109.5
H28A C28 H28C 109.5
H28B C28 H28C 109.5
C4 C29 H29A 109.5
C4 C29 H29B 109.5
H29A C29 H29B 109.5
C4 C29 H29C 109.5
H29A C29 H29C 109.5
H29B C29 H29C 109.5
C8 C30 Cl1 108.9(3)
C8 C30 H30A 109.9
Cl1 C30 H30A 109.9
C8 C30 H30B 109.9
Cl1 C30 H30B 109.9
H30A C30 H30B 108.3
O5 C31 H31A 109.5
O5 C31 H31B 109.5
H31A C31 H31B 109.5
O5 C31 H31C 109.5
H31A C31 H31C 109.5
H31B C31 H31C 109.5
O7 C32 O6 123.6(4)
O7 C32 C33 124.9(4)
O6 C32 C33 111.4(4)
C32 C33 H33A 109.5
C32 C33 H33B 109.5
H33A C33 H33B 109.5
C32 C33 H33C 109.5
H33A C33 H33C 109.5
H33B C33 H33C 109.5
O9 C34 O8 123.7(3)
O9 C34 C35 126.0(4)
O8 C34 C35 110.3(3)
C34 C35 H35A 109.5
C34 C35 H35B 109.5
H35A C35 H35B 109.5
C34 C35 H35C 109.5
H35A C35 H35C 109.5
H35B C35 H35C 109.5

loop_
_geom_bond_atom_site_label_1
_geom_bond_atom_site_label_2
_geom_bond_distance
Cl1 C30 1.753(5)
O1 C3 1.231(4)
O2 C15 1.413(4)
O2 H3 0.95(5)
O3 C21 1.352(6)
O3 C23 1.387(8)
O4 C7 1.165(6)
O5 C7 1.346(6)
O5 C31 1.449(5)
O6 C32 1.325(4)
O6 C11 1.437(3)
O7 C32 1.203(5)
O8 C34 1.352(4)
O8 C12 1.438(3)
O9 C34 1.191(4)
C1 C2 1.321(5)
C1 C10 1.478(4)
C1 H1 0.9300
C2 C3 1.437(5)
C2 H2 0.9300
C3 C4 1.510(6)
C4 C28 1.526(6)
C4 C29 1.555(5)
C4 C5 1.563(4)
C5 C6 1.538(5)
C5 C10 1.574(4)
C5 H5 0.9800
C6 C7 1.497(6)
C6 H6A 0.9700
C6 H6B 0.9700
C8 C14 1.336(5)
C8 C30 1.508(5)
C8 C9 1.528(4)
C9 C11 1.550(4)
C9 C10 1.600(4)
C9 H9 0.9800
C10 C19 1.541(5)
C11 C12 1.512(4)
C11 H11 0.9800
C12 C13 1.516(4)
C12 H12 0.9800
C13 C14 1.517(4)
C13 C18 1.544(4)
C13 C17 1.559(4)
C14 C15 1.526(5)
C15 C16 1.527(6)
C15 H15 0.9800
C16 C17 1.540(6)
C16 H16A 0.9700
C16 H16B 0.9700
C17 C20 1.497(6)
C17 H17 0.9800
C18 H18A 0.9600
C18 H18B 0.9600
C18 H18C 0.9600
C19 H19A 0.9600
C19 H19B 0.9600
C19 H19C 0.9600
C20 C21 1.320(6)
C20 C22 1.377(7)
C21 H21 0.9300
C22 C23 1.299(9)
C22 H22 0.9300
C23 H23 0.9300
C28 H28A 0.9600
C28 H28B 0.9600
C28 H28C 0.9600
C29 H29A 0.9600
C29 H29B 0.9600
C29 H29C 0.9600
C30 H30A 0.9700
C30 H30B 0.9700
C31 H31A 0.9600
C31 H31B 0.9600
C31 H31C 0.9600
C32 C33 1.479(6)
C33 H33A 0.9600
C33 H33B 0.9600
C33 H33C 0.9600
C34 C35 1.489(6)
C35 H35A 0.9600
C35 H35B 0.9600
C35 H35C 0.9600

loop_
_geom_hbond_atom_site_label_D
_geom_hbond_atom_site_label_H
_geom_hbond_atom_site_label_A
_geom_hbond_distance_DH
_geom_hbond_distance_HA
_geom_hbond_distance_DA
_geom_hbond_angle_DHA
_geom_hbond_site_symmetry_A
O2 H3 O1 0.95(5) 1.89(5) 2.840(5) 177(5) 2_556

loop_
_geom_torsion_atom_site_label_1
_geom_torsion_atom_site_label_2
_geom_torsion_atom_site_label_3
_geom_torsion_atom_site_label_4
_geom_torsion
C10 C1 C2 C3 3.9(5)
C1 C2 C3 O1 179.9(4)
C1 C2 C3 C4 4.4(5)
O1 C3 C4 C28 39.3(5)
C2 C3 C4 C28 -145.1(4)
O1 C3 C4 C29 -76.5(4)
C2 C3 C4 C29 99.0(4)
O1 C3 C4 C5 158.9(3)
C2 C3 C4 C5 -25.6(4)
C3 C4 C5 C6 168.5(3)
C28 C4 C5 C6 -71.6(4)
C29 C4 C5 C6 49.6(4)
C3 C4 C5 C10 39.2(4)
C28 C4 C5 C10 159.1(3)
C29 C4 C5 C10 -79.7(4)
C4 C5 C6 C7 162.2(4)
C10 C5 C6 C7 -66.9(5)
C31 O5 C7 O4 -2.3(6)
C31 O5 C7 C6 179.2(3)
C5 C6 C7 O4 123.9(5)
C5 C6 C7 O5 -57.6(5)
C14 C8 C9 C11 26.9(4)
C30 C8 C9 C11 -147.1(3)
C14 C8 C9 C10 -104.5(3)
C30 C8 C9 C10 81.5(4)
C2 C1 C10 C19 -109.9(4)
C2 C1 C10 C5 10.4(4)
C2 C1 C10 C9 132.7(3)
C6 C5 C10 C1 -159.7(3)
C4 C5 C10 C1 -31.9(4)
C6 C5 C10 C19 -43.6(4)
C4 C5 C10 C19 84.2(3)
C6 C5 C10 C9 79.0(3)
C4 C5 C10 C9 -153.2(3)
C8 C9 C10 C1 73.4(3)
C11 C9 C10 C1 -52.7(3)
C8 C9 C10 C19 -40.3(4)
C11 C9 C10 C19 -166.4(3)
C8 C9 C10 C5 -163.5(2)
C11 C9 C10 C5 70.4(3)
C32 O6 C11 C12 115.4(3)
C32 O6 C11 C9 -117.9(3)
C8 C9 C11 O6 -175.0(2)
C10 C9 C11 O6 -45.8(3)
C8 C9 C11 C12 -52.0(3)
C10 C9 C11 C12 77.2(3)
C34 O8 C12 C11 106.5(3)
C34 O8 C12 C13 -133.7(3)
O6 C11 C12 O8 -53.4(2)
C9 C11 C12 O8 -179.3(2)
O6 C11 C12 C13 -172.3(2)
C9 C11 C12 C13 61.9(3)
O8 C12 C13 C14 -158.6(2)
C11 C12 C13 C14 -40.8(3)
O8 C12 C13 C18 -39.6(3)
C11 C12 C13 C18 78.2(3)
O8 C12 C13 C17 87.6(3)
C11 C12 C13 C17 -154.5(3)
C30 C8 C14 C13 161.3(3)
C9 C8 C14 C13 -12.3(5)
C30 C8 C14 C15 -18.4(5)
C9 C8 C14 C15 167.9(3)
C12 C13 C14 C8 18.6(4)
C18 C13 C14 C8 -103.1(3)
C17 C13 C14 C8 141.7(3)
C12 C13 C14 C15 -161.6(2)
C18 C13 C14 C15 76.7(3)
C17 C13 C14 C15 -38.5(3)
C8 C14 C15 O2 -35.5(5)
C13 C14 C15 O2 144.7(3)
C8 C14 C15 C16 -160.1(3)
C13 C14 C15 C16 20.1(3)
O2 C15 C16 C17 -118.1(3)
C14 C15 C16 C17 7.1(3)
C15 C16 C17 C20 -158.2(3)
C15 C16 C17 C13 -30.6(3)
C12 C13 C17 C20 -71.5(3)
C14 C13 C17 C20 168.9(3)
C18 C13 C17 C20 56.2(4)
C12 C13 C17 C16 161.1(2)
C14 C13 C17 C16 41.5(3)
C18 C13 C17 C16 -71.1(3)
C16 C17 C20 C21 34.9(6)
C13 C17 C20 C21 -85.6(6)
C16 C17 C20 C22 -147.0(5)
C13 C17 C20 C22 92.5(6)
C22 C20 C21 O3 0.5(7)
C17 C20 C21 O3 179.0(4)
C23 O3 C21 C20 0.6(7)
C21 C20 C22 C23 -1.6(9)
C17 C20 C22 C23 179.9(6)
C20 C22 C23 O3 2.0(9)
C21 O3 C23 C22 -1.6(8)
C14 C8 C30 Cl1 -82.9(4)
C9 C8 C30 Cl1 91.1(3)
C11 O6 C32 O7 3.5(5)
C11 O6 C32 C33 -178.1(3)
C12 O8 C34 O9 1.8(5)
C12 O8 C34 C35 -178.5(4)

loop_
_cod_related_entry_id
_cod_related_entry_database
_cod_related_entry_code
1 ChemSpider 30651699
